data_1549691
loop_
_publ_author_name
'Umetani, Masataka'
'Tanaka, Takayuki'
'Osuka, Atsuhiro'

_publ_section_title
;
 Conjugated double helices via self-dimerization of
 \a,\a&#x2019;-Dianilinotripyrrins
;
_journal_name_full 'Chemical Science'
_journal_paper_doi 10.1039/C8SC02739K
_journal_year 2018
_chemical_formula_moiety 'C46 H33 N5, 2(C3 H6 O)'
_chemical_formula_sum 'C52 H45 N5 O2'
_chemical_formula_weight 771.93
_chemical_name_common 1,14-bis(1-naphthylanilino)-5,10-diphenyltripyrrin
_chemical_name_systematic 1,14-bis(1-naphthylanilino)-5,10-diphenyltripyrrin
_space_group_crystal_system triclinic
_space_group_IT_number 2
_space_group_name_Hall '-P 1'
_space_group_name_H-M_alt 'P -1'
_symmetry_space_group_name_Hall '-P 1'
_symmetry_space_group_name_H-M 'P -1'
_atom_sites_solution_hydrogens geom
_audit_creation_method SHELXL-2014/7
_audit_update_record
;
2018-06-18 deposited with the CCDC.
2018-07-17 downloaded from the CCDC.
;
_cell_angle_alpha 90.499(9)
_cell_angle_beta 110.070(12)
_cell_angle_gamma 105.303(9)
_cell_formula_units_Z 2
_cell_length_a 11.495(4)
_cell_length_b 11.813(4)
_cell_length_c 16.576(7)
_cell_measurement_reflns_used 1431
_cell_measurement_temperature 93(2)
_cell_measurement_theta_max 68.2
_cell_measurement_theta_min 28.9
_cell_volume 2026.9(13)
_computing_structure_refinement 'SHELXL-2014/7 (Sheldrick, 2014)'
_diffrn_ambient_temperature 93(2)
_diffrn_detector_area_resol_mean 5.8140
_diffrn_measured_fraction_theta_full 0.963
_diffrn_measured_fraction_theta_max 0.962
_diffrn_measurement_device_type 'Rigaku XtaLAB P200'
_diffrn_measurement_method \w
_diffrn_radiation_type CuK\a
_diffrn_radiation_wavelength 1.54187
_diffrn_reflns_av_R_equivalents 0.0304
_diffrn_reflns_av_unetI/netI 0.0260
_diffrn_reflns_Laue_measured_fraction_full 0.963
_diffrn_reflns_Laue_measured_fraction_max 0.962
_diffrn_reflns_limit_h_max 13
_diffrn_reflns_limit_h_min -13
_diffrn_reflns_limit_k_max 14
_diffrn_reflns_limit_k_min -14
_diffrn_reflns_limit_l_max 18
_diffrn_reflns_limit_l_min -19
_diffrn_reflns_number 26327
_diffrn_reflns_point_group_measured_fraction_full 0.963
_diffrn_reflns_point_group_measured_fraction_max 0.962
_diffrn_reflns_theta_full 67.687
_diffrn_reflns_theta_max 68.235
_diffrn_reflns_theta_min 6.562
_exptl_absorpt_coefficient_mu 0.610
_exptl_absorpt_correction_T_max 1.000
_exptl_absorpt_correction_T_min 0.872
_exptl_absorpt_correction_type multi-scan
_exptl_absorpt_process_details 'REQAB (Rigaku, 1998)'
_exptl_crystal_colour Purple
_exptl_crystal_density_diffrn 1.265
_exptl_crystal_description Prism
_exptl_crystal_F_000 816
_exptl_crystal_recrystallization_method 'Vapour deposition'
_exptl_crystal_size_max 0.08
_exptl_crystal_size_mid 0.06
_exptl_crystal_size_min 0.02
_refine_diff_density_max 0.687
_refine_diff_density_min -0.333
_refine_diff_density_rms 0.043
_refine_ls_extinction_method none
_refine_ls_goodness_of_fit_ref 1.025
_refine_ls_hydrogen_treatment constr
_refine_ls_matrix_type full
_refine_ls_number_parameters 536
_refine_ls_number_reflns 7129
_refine_ls_number_restraints 42
_refine_ls_restrained_S_all 1.055
_refine_ls_R_factor_all 0.0584
_refine_ls_R_factor_gt 0.0416
_refine_ls_shift/su_max 0.001
_refine_ls_shift/su_mean 0.000
_refine_ls_structure_factor_coef Fsqd
_refine_ls_weighting_details 'w=1/[\s^2^(Fo^2^)+(0.0600P)^2^+0.6125P] where P=(Fo^2^+2Fc^2^)/3'
_refine_ls_weighting_scheme calc
_refine_ls_wR_factor_gt 0.1017
_refine_ls_wR_factor_ref 0.1104
_reflns_Friedel_coverage 0.000
_reflns_number_gt 5569
_reflns_number_total 7129
_reflns_threshold_expression 'I > 2\s(I)'
_cod_data_source_file c8sc02739k2.cif
_cod_data_source_block 170429um
_cod_depositor_comments
;
The following automatic conversions were performed:

'_exptl_absorpt_correction_type' value 'Multi-scan' changed to
'multi-scan' according to
/home/data/users/saulius/crontab/automatic-downloads/rss-feeds/RSC/lib/dictionaries/cif_core.dic
dictionary named 'cif_core.dic' version 2.4.2 from 2011-04-26.

Automatic conversion script
Id: cif_fix_values 4973 2017-02-22 13:04:09Z antanas 
;
_cod_database_code 1549691
_shelx_shelxl_version_number 2014/7
_shelx_space_group_comment
;
The symmetry employed for this shelxl refinement is uniquely defined
by the following loop, which should always be used as a source of
symmetry information in preference to the above space-group names.
They are only intended as comments.
;

loop_
_space_group_symop_operation_xyz
'x, y, z'
'-x, -y, -z'

loop_
_atom_site_label
_atom_site_type_symbol
_atom_site_fract_x
_atom_site_fract_y
_atom_site_fract_z
_atom_site_U_iso_or_equiv
_atom_site_adp_type
_atom_site_occupancy
_atom_site_site_symmetry_order
_atom_site_calc_flag
_atom_site_refinement_flags_posn
_atom_site_refinement_flags_adp
C1 C 0.72077(15) 0.69719(13) 0.29579(10) 0.0225(3) Uani 1 1 d . .
C2 C 0.77674(16) 0.61270(14) 0.34767(11) 0.0256(4) Uani 1 1 d . .
H1 H 0.8652 0.6141 0.3695 0.031 Uiso 1 1 calc R U
C3 C 0.67740(16) 0.53240(14) 0.35828(11) 0.0245(4) Uani 1 1 d . .
H2 H 0.6817 0.4651 0.3889 0.029 Uiso 1 1 calc R U
C4 C 0.56178(15) 0.56843(13) 0.31374(11) 0.0225(3) Uani 1 1 d . .
C5 C 0.43907(15) 0.51291(13) 0.31102(10) 0.0217(3) Uani 1 1 d . .
C6 C 0.32863(15) 0.55529(13) 0.27093(10) 0.0211(3) Uani 1 1 d . .
C7 C 0.19893(15) 0.50104(13) 0.25824(11) 0.0234(4) Uani 1 1 d . .
H3 H 0.1661 0.4290 0.2785 0.028 Uiso 1 1 calc R U
C8 C 0.12656(15) 0.57144(13) 0.21060(11) 0.0228(3) Uani 1 1 d . .
H4 H 0.0353 0.5553 0.1920 0.027 Uiso 1 1 calc R U
C9 C 0.21092(15) 0.66998(13) 0.19473(10) 0.0213(3) Uani 1 1 d . .
C10 C 0.17925(15) 0.76656(13) 0.14736(10) 0.0213(3) Uani 1 1 d . .
C11 C 0.26523(15) 0.87520(13) 0.15423(11) 0.0213(3) Uani 1 1 d . .
C12 C 0.23922(16) 0.97146(14) 0.10311(11) 0.0250(4) Uani 1 1 d . .
H5 H 0.1596 0.9718 0.0599 0.030 Uiso 1 1 calc R U
C13 C 0.34931(16) 1.05931(14) 0.12890(11) 0.0258(4) Uani 1 1 d . .
H6 H 0.3638 1.1340 0.1074 0.031 Uiso 1 1 calc R U
C14 C 0.44203(15) 1.01723(13) 0.19641(11) 0.0213(3) Uani 1 1 d . .
C15 C 0.41936(15) 0.40217(13) 0.35354(11) 0.0215(3) Uani 1 1 d . .
C16 C 0.44578(16) 0.30299(14) 0.32568(11) 0.0248(4) Uani 1 1 d . .
H7 H 0.4674 0.3029 0.2753 0.030 Uiso 1 1 calc R U
C17 C 0.44064(16) 0.20493(13) 0.37090(11) 0.0270(4) Uani 1 1 d . .
H8 H 0.4584 0.1379 0.3512 0.032 Uiso 1 1 calc R U
C18 C 0.40974(16) 0.20408(14) 0.44460(11) 0.0264(4) Uani 1 1 d . .
H9 H 0.4095 0.1379 0.4768 0.032 Uiso 1 1 calc R U
C19 C 0.37908(16) 0.30058(14) 0.47124(11) 0.0267(4) Uani 1 1 d . .
H10 H 0.3556 0.2996 0.5209 0.032 Uiso 1 1 calc R U
C20 C 0.38276(15) 0.39807(13) 0.42552(11) 0.0244(4) Uani 1 1 d . .
H11 H 0.3600 0.4631 0.4435 0.029 Uiso 1 1 calc R U
C21 C 0.04303(15) 0.74202(13) 0.08655(11) 0.0217(3) Uani 1 1 d . .
C22 C -0.00778(16) 0.64926(13) 0.02032(11) 0.0236(4) Uani 1 1 d . .
H12 H 0.0444 0.6011 0.0153 0.028 Uiso 1 1 calc R U
C23 C -0.13259(16) 0.62631(14) -0.03805(11) 0.0263(4) Uani 1 1 d . .
H13 H -0.1654 0.5634 -0.0832 0.032 Uiso 1 1 calc R U
C24 C -0.21013(16) 0.69529(14) -0.03073(11) 0.0265(4) Uani 1 1 d . .
H14 H -0.2963 0.6793 -0.0705 0.032 Uiso 1 1 calc R U
C25 C -0.16153(16) 0.78720(14) 0.03461(11) 0.0271(4) Uani 1 1 d . .
H15 H -0.2144 0.8345 0.0397 0.033 Uiso 1 1 calc R U
C26 C -0.03587(16) 0.81061(14) 0.09283(11) 0.0256(4) Uani 1 1 d . .
H16 H -0.0032 0.8741 0.1375 0.031 Uiso 1 1 calc R U
C27 C 0.76051(15) 0.86992(13) 0.21325(11) 0.0224(3) Uani 1 1 d . .
C28 C 0.63713(16) 0.84897(15) 0.15433(11) 0.0261(4) Uani 1 1 d . .
H17 H 0.5715 0.7813 0.1557 0.031 Uiso 1 1 calc R U
C29 C 0.60759(17) 0.92705(16) 0.09215(12) 0.0306(4) Uani 1 1 d . .
H18 H 0.5215 0.9125 0.0525 0.037 Uiso 1 1 calc R U
C30 C 0.70066(17) 1.02350(15) 0.08783(12) 0.0303(4) Uani 1 1 d . .
H19 H 0.6792 1.0743 0.0444 0.036 Uiso 1 1 calc R U
C31 C 0.82834(17) 1.04843(14) 0.14715(11) 0.0262(4) Uani 1 1 d . .
C32 C 0.92878(19) 1.14528(15) 0.14203(13) 0.0335(4) Uani 1 1 d . .
H20 H 0.9097 1.1942 0.0970 0.040 Uiso 1 1 calc R U
C33 C 1.05077(19) 1.16940(15) 0.19968(13) 0.0368(5) Uani 1 1 d . .
H21 H 1.1168 1.2330 0.1937 0.044 Uiso 1 1 calc R U
C34 C 1.07998(18) 1.10031(15) 0.26846(12) 0.0345(4) Uani 1 1 d . .
H22 H 1.1648 1.1200 0.3106 0.041 Uiso 1 1 calc R U
C35 C 0.98674(17) 1.00477(14) 0.27497(11) 0.0284(4) Uani 1 1 d . .
H23 H 1.0080 0.9586 0.3216 0.034 Uiso 1 1 calc R U
C36 C 0.85959(16) 0.97373(13) 0.21358(11) 0.0233(4) Uani 1 1 d . .
C37 C 0.66304(15) 1.07392(13) 0.31058(11) 0.0224(3) Uani 1 1 d . .
C38 C 0.64978(16) 0.97216(14) 0.35078(11) 0.0256(4) Uani 1 1 d . .
H24 H 0.5722 0.9094 0.3283 0.031 Uiso 1 1 calc R U
C39 C 0.74988(17) 0.96090(15) 0.42442(12) 0.0292(4) Uani 1 1 d . .
H25 H 0.7393 0.8900 0.4512 0.035 Uiso 1 1 calc R U
C40 C 0.86240(17) 1.04914(15) 0.45879(12) 0.0300(4) Uani 1 1 d . .
H26 H 0.9279 1.0405 0.5100 0.036 Uiso 1 1 calc R U
C41 C 0.88155(16) 1.15356(14) 0.41813(11) 0.0266(4) Uani 1 1 d . .
C42 C 1.00042(17) 1.24335(16) 0.45018(13) 0.0344(4) Uani 1 1 d . .
H27 H 1.0679 1.2331 0.4996 0.041 Uiso 1 1 calc R U
C43 C 1.01967(18) 1.34429(16) 0.41136(14) 0.0391(5) Uani 1 1 d . .
H28 H 1.1004 1.4033 0.4333 0.047 Uiso 1 1 calc R U
C44 C 0.92052(18) 1.36083(16) 0.33931(14) 0.0377(5) Uani 1 1 d . .
H29 H 0.9337 1.4320 0.3131 0.045 Uiso 1 1 calc R U
C45 C 0.80429(17) 1.27542(14) 0.30603(12) 0.0309(4) Uani 1 1 d . .
H30 H 0.7380 1.2884 0.2570 0.037 Uiso 1 1 calc R U
C46 C 0.78130(15) 1.16830(13) 0.34338(11) 0.0239(4) Uani 1 1 d . .
C47 C 0.6935(3) 0.3586(2) 0.0359(3) 0.1192(15) Uani 1 1 d . U
H49 H 0.7865 0.3957 0.0640 0.179 Uiso 1 1 calc R U
H50 H 0.6614 0.3913 -0.0189 0.179 Uiso 1 1 calc R U
H51 H 0.6772 0.2732 0.0247 0.179 Uiso 1 1 calc R U
C48 C 0.6251(2) 0.3824(2) 0.09375(17) 0.0592(7) Uani 1 1 d . U
C49 C 0.6329(5) 0.5061(2) 0.1120(2) 0.1260(17) Uani 1 1 d . U
H52 H 0.5724 0.5106 0.1407 0.189 Uiso 1 1 calc R U
H53 H 0.6107 0.5420 0.0577 0.189 Uiso 1 1 calc R U
H54 H 0.7210 0.5485 0.1498 0.189 Uiso 1 1 calc R U
C50 C 0.21929(18) 0.68079(16) 0.45180(13) 0.0369(4) Uani 1 1 d . .
H40 H 0.1450 0.6239 0.4588 0.055 Uiso 1 1 calc R U
H41 H 0.2781 0.7231 0.5082 0.055 Uiso 1 1 calc R U
H42 H 0.2648 0.6388 0.4275 0.055 Uiso 1 1 calc R U
C51 C 0.17358(16) 0.76696(14) 0.39230(11) 0.0276(4) Uani 1 1 d . .
C52 C 0.27536(19) 0.86851(17) 0.38196(14) 0.0390(5) Uani 1 1 d . .
H43 H 0.2343 0.9187 0.3416 0.058 Uiso 1 1 calc R U
H44 H 0.3312 0.8386 0.3593 0.058 Uiso 1 1 calc R U
H45 H 0.3273 0.9148 0.4382 0.058 Uiso 1 1 calc R U
N1 N 0.33307(12) 0.65846(11) 0.23274(9) 0.0219(3) Uani 1 1 d . .
H46 H 0.4042 0.7098 0.2327 0.026 Uiso 1 1 calc R U
N2 N 0.59464(13) 0.67217(11) 0.27617(9) 0.0228(3) Uani 1 1 d . .
N3 N 0.39388(12) 0.90847(11) 0.21175(9) 0.0223(3) Uani 1 1 d . .
N4 N 0.79681(13) 0.78983(11) 0.27217(9) 0.0236(3) Uani 1 1 d . .
H47 H 0.8805 0.8011 0.2974 0.028 Uiso 1 1 calc R U
N5 N 0.56418(12) 1.08954(11) 0.23808(9) 0.0225(3) Uani 1 1 d . .
H48 H 0.5834 1.1561 0.2157 0.027 Uiso 1 1 calc R U
O1 O 0.05927(12) 0.75457(11) 0.35428(9) 0.0367(3) Uani 1 1 d . .
O2 O 0.56467(15) 0.30503(15) 0.12302(14) 0.0804(6) Uani 1 1 d . U

loop_
_atom_site_aniso_label
_atom_site_aniso_U_11
_atom_site_aniso_U_22
_atom_site_aniso_U_33
_atom_site_aniso_U_23
_atom_site_aniso_U_13
_atom_site_aniso_U_12
C1 0.0220(9) 0.0217(8) 0.0241(9) 0.0016(7) 0.0087(7) 0.0064(6)
C2 0.0203(9) 0.0259(8) 0.0298(10) 0.0042(7) 0.0073(8) 0.0076(7)
C3 0.0249(9) 0.0221(8) 0.0271(9) 0.0053(7) 0.0084(8) 0.0086(7)
C4 0.0224(9) 0.0200(7) 0.0252(9) 0.0025(6) 0.0082(7) 0.0068(6)
C5 0.0221(9) 0.0187(7) 0.0231(9) -0.0011(6) 0.0078(7) 0.0045(6)
C6 0.0210(8) 0.0174(7) 0.0247(9) 0.0006(6) 0.0089(7) 0.0044(6)
C7 0.0235(9) 0.0190(7) 0.0267(9) 0.0023(6) 0.0102(8) 0.0026(6)
C8 0.0190(8) 0.0214(8) 0.0275(9) 0.0011(7) 0.0087(7) 0.0042(6)
C9 0.0187(8) 0.0201(7) 0.0245(9) -0.0009(6) 0.0072(7) 0.0054(6)
C10 0.0212(8) 0.0198(7) 0.0246(9) 0.0004(6) 0.0099(7) 0.0064(6)
C11 0.0204(8) 0.0201(7) 0.0245(9) 0.0016(6) 0.0091(7) 0.0063(6)
C12 0.0230(9) 0.0236(8) 0.0273(9) 0.0034(7) 0.0060(8) 0.0085(7)
C13 0.0278(9) 0.0192(8) 0.0299(9) 0.0049(7) 0.0100(8) 0.0061(7)
C14 0.0213(8) 0.0201(7) 0.0246(9) 0.0020(6) 0.0113(7) 0.0054(6)
C15 0.0156(8) 0.0206(8) 0.0248(9) 0.0019(7) 0.0040(7) 0.0038(6)
C16 0.0240(9) 0.0242(8) 0.0270(9) 0.0019(7) 0.0107(8) 0.0058(7)
C17 0.0267(9) 0.0193(8) 0.0363(10) 0.0014(7) 0.0134(8) 0.0059(7)
C18 0.0247(9) 0.0208(8) 0.0307(10) 0.0059(7) 0.0081(8) 0.0040(7)
C19 0.0271(9) 0.0245(8) 0.0264(9) 0.0015(7) 0.0105(8) 0.0027(7)
C20 0.0236(9) 0.0202(8) 0.0285(9) 0.0004(7) 0.0091(8) 0.0050(7)
C21 0.0222(8) 0.0184(7) 0.0258(9) 0.0050(6) 0.0107(7) 0.0049(6)
C22 0.0245(9) 0.0188(7) 0.0298(9) 0.0030(7) 0.0113(8) 0.0081(6)
C23 0.0289(10) 0.0205(8) 0.0263(9) 0.0007(7) 0.0086(8) 0.0038(7)
C24 0.0212(9) 0.0263(8) 0.0290(10) 0.0051(7) 0.0056(8) 0.0061(7)
C25 0.0244(9) 0.0267(8) 0.0329(10) 0.0027(7) 0.0104(8) 0.0115(7)
C26 0.0254(9) 0.0224(8) 0.0288(9) -0.0016(7) 0.0097(8) 0.0065(7)
C27 0.0246(9) 0.0247(8) 0.0233(9) 0.0041(7) 0.0128(8) 0.0102(7)
C28 0.0224(9) 0.0292(8) 0.0299(10) 0.0065(7) 0.0124(8) 0.0084(7)
C29 0.0257(9) 0.0387(10) 0.0326(10) 0.0093(8) 0.0115(8) 0.0163(8)
C30 0.0360(10) 0.0326(9) 0.0323(10) 0.0129(8) 0.0166(9) 0.0198(8)
C31 0.0338(10) 0.0220(8) 0.0286(10) 0.0026(7) 0.0161(8) 0.0110(7)
C32 0.0437(12) 0.0230(8) 0.0382(11) 0.0082(8) 0.0200(10) 0.0092(8)
C33 0.0412(12) 0.0223(8) 0.0424(12) 0.0010(8) 0.0187(10) -0.0030(8)
C34 0.0312(10) 0.0290(9) 0.0341(11) -0.0037(8) 0.0082(9) -0.0015(8)
C35 0.0318(10) 0.0255(8) 0.0265(10) 0.0003(7) 0.0112(8) 0.0048(7)
C36 0.0276(9) 0.0214(8) 0.0247(9) -0.0004(7) 0.0135(8) 0.0078(7)
C37 0.0227(9) 0.0221(8) 0.0245(9) 0.0001(7) 0.0112(8) 0.0063(6)
C38 0.0234(9) 0.0247(8) 0.0293(10) 0.0029(7) 0.0107(8) 0.0061(7)
C39 0.0322(10) 0.0277(9) 0.0326(10) 0.0088(7) 0.0155(9) 0.0113(7)
C40 0.0278(10) 0.0378(10) 0.0257(10) 0.0017(8) 0.0065(8) 0.0153(8)
C41 0.0237(9) 0.0287(9) 0.0277(9) -0.0044(7) 0.0095(8) 0.0079(7)
C42 0.0237(10) 0.0364(10) 0.0367(11) -0.0084(8) 0.0044(9) 0.0067(8)
C43 0.0260(10) 0.0320(10) 0.0496(13) -0.0089(9) 0.0098(10) -0.0018(8)
C44 0.0323(11) 0.0266(9) 0.0502(13) 0.0027(8) 0.0155(10) 0.0009(8)
C45 0.0276(10) 0.0259(9) 0.0360(11) 0.0023(8) 0.0100(9) 0.0040(7)
C46 0.0221(9) 0.0225(8) 0.0285(9) -0.0013(7) 0.0116(8) 0.0057(7)
C47 0.096(2) 0.0451(15) 0.260(5) 0.037(2) 0.114(3) 0.0240(16)
C48 0.0439(13) 0.0430(12) 0.0650(16) 0.0277(11) -0.0012(12) -0.0027(10)
C49 0.244(5) 0.0492(16) 0.103(3) -0.0096(16) 0.124(3) -0.012(2)
C50 0.0322(10) 0.0325(9) 0.0456(12) 0.0039(8) 0.0115(9) 0.0116(8)
C51 0.0256(10) 0.0283(9) 0.0305(10) -0.0032(7) 0.0123(8) 0.0072(7)
C52 0.0334(11) 0.0383(10) 0.0456(12) 0.0044(9) 0.0183(10) 0.0051(8)
N1 0.0186(7) 0.0168(6) 0.0303(8) 0.0041(5) 0.0097(6) 0.0038(5)
N2 0.0204(7) 0.0208(6) 0.0281(8) 0.0035(6) 0.0097(6) 0.0058(5)
N3 0.0195(7) 0.0188(6) 0.0285(8) 0.0025(6) 0.0093(6) 0.0043(5)
N4 0.0168(7) 0.0250(7) 0.0287(8) 0.0059(6) 0.0080(6) 0.0055(5)
N5 0.0217(7) 0.0177(6) 0.0268(8) 0.0040(5) 0.0090(6) 0.0029(5)
O1 0.0239(7) 0.0424(7) 0.0432(8) 0.0060(6) 0.0099(6) 0.0112(6)
O2 0.0391(9) 0.0621(11) 0.1080(16) 0.0529(11) 0.0028(10) -0.0078(8)

loop_
_atom_type_symbol
_atom_type_description
_atom_type_scat_dispersion_real
_atom_type_scat_dispersion_imag
_atom_type_scat_source
C C 0.0181 0.0091 'International Tables Vol C Tables 4.2.6.8 and 6.1.1.4'
H H 0.0000 0.0000 'International Tables Vol C Tables 4.2.6.8 and 6.1.1.4'
N N 0.0311 0.0180 'International Tables Vol C Tables 4.2.6.8 and 6.1.1.4'
O O 0.0492 0.0322 'International Tables Vol C Tables 4.2.6.8 and 6.1.1.4'

loop_
_geom_angle_atom_site_label_1
_geom_angle_atom_site_label_2
_geom_angle_atom_site_label_3
_geom_angle
N2 C1 N4 126.60(15)
N2 C1 C2 112.94(14)
N4 C1 C2 120.46(14)
C3 C2 C1 105.72(14)
C3 C2 H1 127.1
C1 C2 H1 127.1
C2 C3 C4 106.75(14)
C2 C3 H2 126.6
C4 C3 H2 126.6
C5 C4 N2 124.31(14)
C5 C4 C3 125.94(15)
N2 C4 C3 109.71(13)
C4 C5 C6 124.32(14)
C4 C5 C15 117.91(14)
C6 C5 C15 117.76(13)
N1 C6 C7 106.84(14)
N1 C6 C5 124.28(14)
C7 C6 C5 128.80(14)
C8 C7 C6 107.76(14)
C8 C7 H3 126.1
C6 C7 H3 126.1
C7 C8 C9 108.30(14)
C7 C8 H4 125.9
C9 C8 H4 125.9
N1 C9 C8 106.73(13)
N1 C9 C10 125.34(14)
C8 C9 C10 127.93(14)
C11 C10 C9 124.64(15)
C11 C10 C21 119.66(14)
C9 C10 C21 115.69(13)
C10 C11 N3 124.03(14)
C10 C11 C12 126.10(15)
N3 C11 C12 109.86(13)
C13 C12 C11 106.60(15)
C13 C12 H5 126.7
C11 C12 H5 126.7
C12 C13 C14 105.99(14)
C12 C13 H6 127.0
C14 C13 H6 127.0
N3 C14 N5 126.82(15)
N3 C14 C13 113.18(14)
N5 C14 C13 119.99(14)
C20 C15 C16 118.47(14)
C20 C15 C5 120.67(13)
C16 C15 C5 120.72(14)
C17 C16 C15 120.55(15)
C17 C16 H7 119.7
C15 C16 H7 119.7
C18 C17 C16 120.35(14)
C18 C17 H8 119.8
C16 C17 H8 119.8
C17 C18 C19 119.58(15)
C17 C18 H9 120.2
C19 C18 H9 120.2
C20 C19 C18 120.06(15)
C20 C19 H10 120.0
C18 C19 H10 120.0
C19 C20 C15 120.89(14)
C19 C20 H11 119.6
C15 C20 H11 119.6
C26 C21 C22 118.30(15)
C26 C21 C10 121.81(14)
C22 C21 C10 119.88(13)
C23 C22 C21 121.07(14)
C23 C22 H12 119.5
C21 C22 H12 119.5
C22 C23 C24 119.91(15)
C22 C23 H13 120.0
C24 C23 H13 120.0
C25 C24 C23 119.78(16)
C25 C24 H14 120.1
C23 C24 H14 120.1
C24 C25 C26 120.23(14)
C24 C25 H15 119.9
C26 C25 H15 119.9
C25 C26 C21 120.71(15)
C25 C26 H16 119.6
C21 C26 H16 119.6
C28 C27 N4 122.29(15)
C28 C27 C36 120.35(15)
N4 C27 C36 117.29(15)
C27 C28 C29 120.32(16)
C27 C28 H17 119.8
C29 C28 H17 119.8
C30 C29 C28 120.95(17)
C30 C29 H18 119.5
C28 C29 H18 119.5
C29 C30 C31 120.56(16)
C29 C30 H19 119.7
C31 C30 H19 119.7
C30 C31 C32 121.92(16)
C30 C31 C36 119.63(15)
C32 C31 C36 118.44(16)
C33 C32 C31 121.61(17)
C33 C32 H20 119.2
C31 C32 H20 119.2
C32 C33 C34 120.00(17)
C32 C33 H21 120.0
C34 C33 H21 120.0
C35 C34 C33 120.32(18)
C35 C34 H22 119.8
C33 C34 H22 119.8
C34 C35 C36 121.16(17)
C34 C35 H23 119.4
C36 C35 H23 119.4
C35 C36 C31 118.27(15)
C35 C36 C27 123.71(15)
C31 C36 C27 118.01(15)
C38 C37 N5 122.01(15)
C38 C37 C46 120.03(16)
N5 C37 C46 117.96(14)
C37 C38 C39 120.32(16)
C37 C38 H24 119.8
C39 C38 H24 119.8
C40 C39 C38 121.59(16)
C40 C39 H25 119.2
C38 C39 H25 119.2
C39 C40 C41 119.94(17)
C39 C40 H26 120.0
C41 C40 H26 120.0
C40 C41 C42 120.71(17)
C40 C41 C46 119.92(15)
C42 C41 C46 119.37(16)
C43 C42 C41 121.08(18)
C43 C42 H27 119.5
C41 C42 H27 119.5
C42 C43 C44 119.92(17)
C42 C43 H28 120.0
C44 C43 H28 120.0
C45 C44 C43 120.67(18)
C45 C44 H29 119.7
C43 C44 H29 119.7
C44 C45 C46 121.18(18)
C44 C45 H30 119.4
C46 C45 H30 119.4
C45 C46 C41 117.76(15)
C45 C46 C37 124.09(16)
C41 C46 C37 118.16(15)
C48 C47 H49 109.5
C48 C47 H50 109.5
H49 C47 H50 109.5
C48 C47 H51 109.5
H49 C47 H51 109.5
H50 C47 H51 109.5
O2 C48 C49 121.0(3)
O2 C48 C47 122.9(2)
C49 C48 C47 116.1(2)
C48 C49 H52 109.5
C48 C49 H53 109.5
H52 C49 H53 109.5
C48 C49 H54 109.5
H52 C49 H54 109.5
H53 C49 H54 109.5
C51 C50 H40 109.5
C51 C50 H41 109.5
H40 C50 H41 109.5
C51 C50 H42 109.5
H40 C50 H42 109.5
H41 C50 H42 109.5
O1 C51 C50 121.30(16)
O1 C51 C52 121.97(17)
C50 C51 C52 116.73(16)
C51 C52 H43 109.5
C51 C52 H44 109.5
H43 C52 H44 109.5
C51 C52 H45 109.5
H43 C52 H45 109.5
H44 C52 H45 109.5
C9 N1 C6 110.35(12)
C9 N1 H46 124.8
C6 N1 H46 124.8
C1 N2 C4 104.86(13)
C14 N3 C11 104.36(13)
C1 N4 C27 129.13(14)
C1 N4 H47 115.4
C27 N4 H47 115.4
C14 N5 C37 129.92(13)
C14 N5 H48 115.0
C37 N5 H48 115.0

loop_
_geom_bond_atom_site_label_1
_geom_bond_atom_site_label_2
_geom_bond_distance
C1 N2 1.321(2)
C1 N4 1.361(2)
C1 C2 1.457(2)
C2 C3 1.343(2)
C2 H1 0.9500
C3 C4 1.457(2)
C3 H2 0.9500
C4 C5 1.375(2)
C4 N2 1.401(2)
C5 C6 1.437(2)
C5 C15 1.493(2)
C6 N1 1.375(2)
C6 C7 1.398(2)
C7 C8 1.390(2)
C7 H3 0.9500
C8 C9 1.396(2)
C8 H4 0.9500
C9 N1 1.372(2)
C9 C10 1.446(2)
C10 C11 1.374(2)
C10 C21 1.491(2)
C11 N3 1.403(2)
C11 C12 1.457(2)
C12 C13 1.338(2)
C12 H5 0.9500
C13 C14 1.451(2)
C13 H6 0.9500
C14 N3 1.322(2)
C14 N5 1.367(2)
C15 C20 1.392(2)
C15 C16 1.397(2)
C16 C17 1.384(2)
C16 H7 0.9500
C17 C18 1.384(2)
C17 H8 0.9500
C18 C19 1.389(2)
C18 H9 0.9500
C19 C20 1.383(2)
C19 H10 0.9500
C20 H11 0.9500
C21 C26 1.393(2)
C21 C22 1.396(2)
C22 C23 1.380(2)
C22 H12 0.9500
C23 C24 1.389(2)
C23 H13 0.9500
C24 C25 1.381(2)
C24 H14 0.9500
C25 C26 1.386(2)
C25 H15 0.9500
C26 H16 0.9500
C27 C28 1.373(2)
C27 N4 1.403(2)
C27 C36 1.435(2)
C28 C29 1.404(2)
C28 H17 0.9500
C29 C30 1.363(3)
C29 H18 0.9500
C30 C31 1.409(3)
C30 H19 0.9500
C31 C32 1.422(2)
C31 C36 1.426(2)
C32 C33 1.351(3)
C32 H20 0.9500
C33 C34 1.406(3)
C33 H21 0.9500
C34 C35 1.370(2)
C34 H22 0.9500
C35 C36 1.413(3)
C35 H23 0.9500
C37 C38 1.378(2)
C37 N5 1.395(2)
C37 C46 1.438(2)
C38 C39 1.397(3)
C38 H24 0.9500
C39 C40 1.362(3)
C39 H25 0.9500
C40 C41 1.413(2)
C40 H26 0.9500
C41 C42 1.415(2)
C41 C46 1.422(2)
C42 C43 1.363(3)
C42 H27 0.9500
C43 C44 1.397(3)
C43 H28 0.9500
C44 C45 1.371(3)
C44 H29 0.9500
C45 C46 1.416(2)
C45 H30 0.9500
C47 C48 1.499(4)
C47 H49 0.9800
C47 H50 0.9800
C47 H51 0.9800
C48 O2 1.207(3)
C48 C49 1.462(4)
C49 H52 0.9800
C49 H53 0.9800
C49 H54 0.9800
C50 C51 1.493(3)
C50 H40 0.9800
C50 H41 0.9800
C50 H42 0.9800
C51 O1 1.214(2)
C51 C52 1.496(2)
C52 H43 0.9800
C52 H44 0.9800
C52 H45 0.9800
N1 H46 0.8800
N4 H47 0.8800
N5 H48 0.8800

loop_
_geom_hbond_atom_site_label_D
_geom_hbond_atom_site_label_H
_geom_hbond_atom_site_label_A
_geom_hbond_distance_DH
_geom_hbond_distance_HA
_geom_hbond_distance_DA
_geom_hbond_angle_DHA
_geom_hbond_site_symmetry_A
C2 H1 O1 0.95 2.50 3.201(2) 131.0 1_655
C13 H6 O2 0.95 2.57 3.308(2) 134.9 1_565
C28 H17 N2 0.95 2.36 2.982(2) 122.4 .
C38 H24 N3 0.95 2.28 2.946(2) 126.4 .
N1 H46 N2 0.88 2.22 2.800(2) 122.8 .
N1 H46 N3 0.88 2.40 2.903(2) 116.3 .
N4 H47 O1 0.88 2.16 2.997(2) 157.6 1_655
N5 H48 O2 0.88 2.35 3.194(2) 160.8 1_565
C2 H1 O1 0.95 2.50 3.201(2) 131.0 1_655
C13 H6 O2 0.95 2.57 3.308(2) 134.9 1_565

loop_
_geom_torsion_atom_site_label_1
_geom_torsion_atom_site_label_2
_geom_torsion_atom_site_label_3
_geom_torsion_atom_site_label_4
_geom_torsion
N2 C1 C2 C3 0.79(19)
N4 C1 C2 C3 -178.91(14)
C1 C2 C3 C4 -0.49(18)
C2 C3 C4 C5 -177.59(16)
C2 C3 C4 N2 0.10(18)
N2 C4 C5 C6 -1.5(3)
C3 C4 C5 C6 175.91(15)
N2 C4 C5 C15 179.44(14)
C3 C4 C5 C15 -3.2(2)
C4 C5 C6 N1 -2.1(2)
C15 C5 C6 N1 177.02(14)
C4 C5 C6 C7 174.06(16)
C15 C5 C6 C7 -6.8(2)
N1 C6 C7 C8 1.35(18)
C5 C6 C7 C8 -175.31(15)
C6 C7 C8 C9 -0.84(18)
C7 C8 C9 N1 -0.01(17)
C7 C8 C9 C10 179.62(15)
N1 C9 C10 C11 -20.0(2)
C8 C9 C10 C11 160.48(16)
N1 C9 C10 C21 159.13(14)
C8 C9 C10 C21 -20.4(2)
C9 C10 C11 N3 -3.4(2)
C21 C10 C11 N3 177.50(13)
C9 C10 C11 C12 175.28(14)
C21 C10 C11 C12 -3.8(2)
C10 C11 C12 C13 -178.46(15)
N3 C11 C12 C13 0.41(17)
C11 C12 C13 C14 -0.64(17)
C12 C13 C14 N3 0.72(18)
C12 C13 C14 N5 -177.90(14)
C4 C5 C15 C20 114.43(17)
C6 C5 C15 C20 -64.7(2)
C4 C5 C15 C16 -61.2(2)
C6 C5 C15 C16 119.69(17)
C20 C15 C16 C17 -2.6(2)
C5 C15 C16 C17 173.09(15)
C15 C16 C17 C18 -0.3(3)
C16 C17 C18 C19 2.4(3)
C17 C18 C19 C20 -1.7(3)
C18 C19 C20 C15 -1.2(3)
C16 C15 C20 C19 3.3(2)
C5 C15 C20 C19 -172.35(15)
C11 C10 C21 C26 -58.0(2)
C9 C10 C21 C26 122.85(16)
C11 C10 C21 C22 120.98(16)
C9 C10 C21 C22 -58.16(19)
C26 C21 C22 C23 0.5(2)
C10 C21 C22 C23 -178.50(14)
C21 C22 C23 C24 -0.7(2)
C22 C23 C24 C25 0.5(2)
C23 C24 C25 C26 -0.1(3)
C24 C25 C26 C21 -0.1(3)
C22 C21 C26 C25 -0.1(2)
C10 C21 C26 C25 178.91(15)
N4 C27 C28 C29 -174.98(14)
C36 C27 C28 C29 1.9(2)
C27 C28 C29 C30 1.3(2)
C28 C29 C30 C31 -1.4(2)
C29 C30 C31 C32 177.17(15)
C29 C30 C31 C36 -1.6(2)
C30 C31 C32 C33 179.31(16)
C36 C31 C32 C33 -1.9(2)
C31 C32 C33 C34 -2.1(3)
C32 C33 C34 C35 3.3(3)
C33 C34 C35 C36 -0.4(3)
C34 C35 C36 C31 -3.6(2)
C34 C35 C36 C27 175.17(15)
C30 C31 C36 C35 -176.52(14)
C32 C31 C36 C35 4.7(2)
C30 C31 C36 C27 4.6(2)
C32 C31 C36 C27 -174.16(14)
C28 C27 C36 C35 176.39(14)
N4 C27 C36 C35 -6.5(2)
C28 C27 C36 C31 -4.8(2)
N4 C27 C36 C31 172.23(13)
N5 C37 C38 C39 -178.54(14)
C46 C37 C38 C39 1.2(2)
C37 C38 C39 C40 0.3(2)
C38 C39 C40 C41 -2.1(2)
C39 C40 C41 C42 -176.52(15)
C39 C40 C41 C46 2.5(2)
C40 C41 C42 C43 -179.99(16)
C46 C41 C42 C43 1.0(2)
C41 C42 C43 C44 0.7(3)
C42 C43 C44 C45 -1.2(3)
C43 C44 C45 C46 -0.1(3)
C44 C45 C46 C41 1.7(2)
C44 C45 C46 C37 -178.42(15)
C40 C41 C46 C45 178.79(14)
C42 C41 C46 C45 -2.2(2)
C40 C41 C46 C37 -1.1(2)
C42 C41 C46 C37 177.99(14)
C38 C37 C46 C45 179.37(15)
N5 C37 C46 C45 -0.9(2)
C38 C37 C46 C41 -0.8(2)
N5 C37 C46 C41 178.98(13)
C8 C9 N1 C6 0.88(17)
C10 C9 N1 C6 -178.76(14)
C7 C6 N1 C9 -1.40(17)
C5 C6 N1 C9 175.46(14)
N4 C1 N2 C4 178.98(15)
C2 C1 N2 C4 -0.71(17)
C5 C4 N2 C1 178.12(15)
C3 C4 N2 C1 0.38(17)
N5 C14 N3 C11 178.07(14)
C13 C14 N3 C11 -0.45(16)
C10 C11 N3 C14 178.93(14)
C12 C11 N3 C14 0.04(16)
N2 C1 N4 C27 -9.7(3)
C2 C1 N4 C27 169.95(14)
C28 C27 N4 C1 -15.6(2)
C36 C27 N4 C1 167.36(14)
N3 C14 N5 C37 -6.9(2)
C13 C14 N5 C37 171.48(14)
C38 C37 N5 C14 2.7(2)
C46 C37 N5 C14 -177.05(14)
